data_7705359
loop_
_publ_author_name
'Jheng, Nai-Yuan'
'Ishizaka, Yusuke'
'Naganawa, Yuki'
'Sekiguchi, Akira'
'Nakajima, Yumiko'

_publ_section_title
;
 Co(I) complexes with a tetradentate phenanthroline-based PNNP ligand as a
 potent new metal-ligand cooperation platform.
;
_journal_issue 41
_journal_name_full 'Dalton transactions (Cambridge, England : 2003)'
_journal_page_first 14592
_journal_page_last 14597
_journal_paper_doi 10.1039/d0dt02549f
_journal_volume 49
_journal_year 2020
_chemical_formula_sum 'C42 H39 Co N2 P2 Si'
_chemical_formula_weight 720.71
_space_group_crystal_system monoclinic
_space_group_IT_number 14
_space_group_name_Hall '-P 2ybc'
_space_group_name_H-M_alt 'P 1 21/c 1'
_atom_sites_solution_hydrogens geom
_audit_block_doi 10.5517/ccdc.csd.cc25l8tw
_audit_creation_method SHELXL-2014/7
_audit_update_record
;
2020-07-02 deposited with the CCDC.	2020-09-04 downloaded from the CCDC.
;
_cell_angle_alpha 90
_cell_angle_beta 103.596(8)
_cell_angle_gamma 90
_cell_formula_units_Z 4
_cell_length_a 15.4631(12)
_cell_length_b 12.4153(11)
_cell_length_c 18.8980(12)
_cell_measurement_reflns_used 5284
_cell_measurement_temperature 110(2)
_cell_measurement_theta_max 25.4550
_cell_measurement_theta_min 2.2720
_cell_volume 3526.4(5)
_computing_cell_refinement 'CrysAlisPro 1.171.40.53 (Rigaku OD, 2019)'
_computing_data_collection 'CrystalClear (Rigaku Inc., 2008)'
_computing_data_reduction 'CrysAlisPro 1.171.40.53 (Rigaku OD, 2019)'
_computing_molecular_graphics 'ORTEP3 for windows'
_computing_structure_refinement 'SHELXL-2014/7 (Sheldrick, 2014)'
_computing_structure_solution SIR97
_diffrn_ambient_temperature 110(2)
_diffrn_measured_fraction_theta_full 0.999
_diffrn_measured_fraction_theta_max 0.999
_diffrn_measurement_device_type 'Rigaku XtaLAB P200'
_diffrn_measurement_method 'profile data from \w-scans'
_diffrn_radiation_type MoK\a
_diffrn_radiation_wavelength 0.71073
_diffrn_reflns_av_R_equivalents 0.1553
_diffrn_reflns_av_unetI/netI 0.1241
_diffrn_reflns_Laue_measured_fraction_full 0.999
_diffrn_reflns_Laue_measured_fraction_max 0.999
_diffrn_reflns_limit_h_max 18
_diffrn_reflns_limit_h_min -18
_diffrn_reflns_limit_k_max 14
_diffrn_reflns_limit_k_min -14
_diffrn_reflns_limit_l_max 21
_diffrn_reflns_limit_l_min -22
_diffrn_reflns_number 38354
_diffrn_reflns_point_group_measured_fraction_full 0.999
_diffrn_reflns_point_group_measured_fraction_max 0.999
_diffrn_reflns_theta_full 25.000
_diffrn_reflns_theta_max 25.000
_diffrn_reflns_theta_min 1.980
_diffrn_source 'Rotating Anode'
_exptl_absorpt_coefficient_mu 0.645
_exptl_absorpt_correction_T_max 1.00000
_exptl_absorpt_correction_T_min 0.46378
_exptl_absorpt_correction_type empirical
_exptl_absorpt_process_details multi-scan
_exptl_crystal_density_diffrn 1.358
_exptl_crystal_description block
_exptl_crystal_F_000 1504
_exptl_crystal_size_max 0.130
_exptl_crystal_size_mid 0.100
_exptl_crystal_size_min 0.050
_refine_diff_density_max 0.494
_refine_diff_density_min -0.550
_refine_diff_density_rms 0.140
_refine_ls_extinction_method none
_refine_ls_goodness_of_fit_ref 1.024
_refine_ls_hydrogen_treatment constr
_refine_ls_matrix_type full
_refine_ls_number_parameters 436
_refine_ls_number_reflns 6209
_refine_ls_number_restraints 0
_refine_ls_restrained_S_all 1.024
_refine_ls_R_factor_all 0.1227
_refine_ls_R_factor_gt 0.0577
_refine_ls_shift/su_max 0.000
_refine_ls_shift/su_mean 0.000
_refine_ls_structure_factor_coef Fsqd
_refine_ls_weighting_details 'w=1/[\s^2^(Fo^2^)+(0.0714P)^2^] where P=(Fo^2^+2Fc^2^)/3'
_refine_ls_weighting_scheme calc
_refine_ls_wR_factor_gt 0.1170
_refine_ls_wR_factor_ref 0.1564
_reflns_Friedel_coverage 0.000
_reflns_number_gt 3764
_reflns_number_total 6209
_reflns_threshold_expression 'I > 2\s(I)'
_cod_data_source_file d0dt02549f2.cif
_cod_data_source_block complex5
_cod_depositor_comments 'Adding full bibliography for 7705356--7705359.cif.'
_cod_original_cell_volume 3526.3(5)
_cod_original_sg_symbol_H-M 'P 21/c'
_cod_database_code 7705359
_shelx_shelxl_version_number 2014/7
_shelx_space_group_comment
;
The symmetry employed for this shelxl refinement is uniquely defined
by the following loop, which should always be used as a source of
symmetry information in preference to the above space-group names.
They are only intended as comments.
;
_shelx_estimated_absorpt_t_min 0.921
_shelx_estimated_absorpt_t_max 0.968

loop_
_space_group_symop_operation_xyz
'x, y, z'
'-x, y+1/2, -z+1/2'
'-x, -y, -z'
'x, -y-1/2, z-1/2'

loop_
_atom_site_label
_atom_site_type_symbol
_atom_site_fract_x
_atom_site_fract_y
_atom_site_fract_z
_atom_site_U_iso_or_equiv
_atom_site_adp_type
_atom_site_occupancy
_atom_site_site_symmetry_order
_atom_site_calc_flag
_atom_site_refinement_flags_posn
_atom_site_refinement_flags_adp
_atom_site_refinement_flags_occupancy
_atom_site_disorder_assembly
_atom_site_disorder_group
Co1 Co 0.27927(4) 0.39362(5) 0.35269(3) 0.0196(2) Uani 1 1 d . . . . .
N1 N 0.2486(2) 0.5334(3) 0.31677(19) 0.0206(9) Uani 1 1 d . . . . .
N2 N 0.3590(2) 0.4001(3) 0.29061(19) 0.0238(10) Uani 1 1 d . . . . .
C4 C 0.2030(4) 0.7258(4) 0.2411(3) 0.0338(14) Uani 1 1 d . . . . .
H36 H 0.1857 0.7906 0.2149 0.041 Uiso 1 1 calc R U . . .
C1 C 0.1513(3) 0.5648(4) 0.3920(2) 0.0246(12) Uani 1 1 d . . . . .
H42 H 0.1102 0.6059 0.4112 0.030 Uiso 1 1 calc R U . . .
C2 C 0.1872(3) 0.5993(4) 0.3368(2) 0.0220(11) Uani 1 1 d . . . . .
C3 C 0.1653(3) 0.6989(4) 0.2965(3) 0.0292(13) Uani 1 1 d . . . . .
H37 H 0.1234 0.7466 0.3093 0.035 Uiso 1 1 calc R U . . .
C13 C 0.2884(3) 0.5643(4) 0.2623(3) 0.0242(12) Uani 1 1 d . . . . .
C14 C 0.3487(3) 0.4900(4) 0.2475(2) 0.0236(12) Uani 1 1 d . . . . .
C5 C 0.2679(3) 0.6586(4) 0.2217(3) 0.0277(13) Uani 1 1 d . . . . .
C15 C 0.1929(3) 0.2969(4) 0.2848(2) 0.0239(12) Uani 1 1 d . . . . .
H10 H 0.2293 0.2437 0.2657 0.029 Uiso 1 1 calc R U . . .
H11 H 0.1606 0.2561 0.3156 0.029 Uiso 1 1 calc R U . . .
C6 C 0.3106(4) 0.6755(5) 0.1651(3) 0.0367(14) Uani 1 1 d . . . . .
H38 H 0.2980 0.7389 0.1364 0.044 Uiso 1 1 calc R U . . .
C18 C 0.0578(3) 0.2188(4) 0.1602(3) 0.0355(14) Uani 1 1 d . . . . .
H1 H 0.1041 0.1762 0.1456 0.053 Uiso 1 1 calc R U . . .
H2 H 0.0111 0.2368 0.1170 0.053 Uiso 1 1 calc R U . . .
H3 H 0.0321 0.1770 0.1942 0.053 Uiso 1 1 calc R U . . .
P1 P 0.18913(8) 0.43483(10) 0.42444(6) 0.0201(3) Uani 1 1 d . . . . .
P2 P 0.35753(8) 0.24673(11) 0.39244(6) 0.0219(3) Uani 1 1 d . . . . .
C7 C 0.4143(3) 0.2284(4) 0.3217(2) 0.0274(13) Uani 1 1 d . . . . .
H43 H 0.4431 0.1631 0.3145 0.033 Uiso 1 1 calc R U . . .
C8 C 0.4125(3) 0.3168(4) 0.2792(3) 0.0272(13) Uani 1 1 d . . . . .
C9 C 0.4585(3) 0.3317(5) 0.2214(3) 0.0353(14) Uani 1 1 d . . . . .
H39 H 0.4973 0.2767 0.2125 0.042 Uiso 1 1 calc R U . . .
C10 C 0.4481(4) 0.4205(5) 0.1800(3) 0.0389(15) Uani 1 1 d . . . . .
H40 H 0.4795 0.4263 0.1425 0.047 Uiso 1 1 calc R U . . .
C11 C 0.3910(3) 0.5072(5) 0.1905(3) 0.0316(13) Uani 1 1 d . . . . .
C12 C 0.3703(4) 0.6024(5) 0.1500(3) 0.0382(15) Uani 1 1 d . . . . .
H41 H 0.3984 0.6165 0.1113 0.046 Uiso 1 1 calc R U . . .
C16 C 0.0191(4) 0.4287(5) 0.2299(3) 0.0461(16) Uani 1 1 d . . . . .
H4 H -0.0073 0.3890 0.2644 0.069 Uiso 1 1 calc R U . . .
H5 H -0.0270 0.4448 0.1859 0.069 Uiso 1 1 calc R U . . .
H6 H 0.0449 0.4962 0.2523 0.069 Uiso 1 1 calc R U . . .
C17 C 0.1526(4) 0.4188(5) 0.1364(3) 0.0442(16) Uani 1 1 d . . . . .
H7 H 0.1624 0.4945 0.1509 0.066 Uiso 1 1 calc R U . . .
H8 H 0.1100 0.4145 0.0891 0.066 Uiso 1 1 calc R U . . .
H9 H 0.2091 0.3862 0.1329 0.066 Uiso 1 1 calc R U . . .
C19 C 0.0917(3) 0.3563(4) 0.4311(2) 0.0215(11) Uani 1 1 d . . . . .
C26 C 0.3049(3) 0.5445(4) 0.5362(3) 0.0274(12) Uani 1 1 d . . . . .
H12 H 0.3029 0.5996 0.5010 0.033 Uiso 1 1 calc R U . . .
C27 C 0.3615(3) 0.5555(4) 0.6050(3) 0.0334(13) Uani 1 1 d . . . . .
H13 H 0.3988 0.6169 0.6164 0.040 Uiso 1 1 calc R U . . .
C28 C 0.3628(4) 0.4764(5) 0.6561(3) 0.0380(15) Uani 1 1 d . . . . .
H14 H 0.4006 0.4840 0.7033 0.046 Uiso 1 1 calc R U . . .
C25 C 0.2511(3) 0.4536(4) 0.5183(2) 0.0229(12) Uani 1 1 d . . . . .
C29 C 0.3102(4) 0.3867(5) 0.6397(3) 0.0367(14) Uani 1 1 d . . . . .
H15 H 0.3121 0.3325 0.6756 0.044 Uiso 1 1 calc R U . . .
C30 C 0.2542(3) 0.3746(4) 0.5713(3) 0.0297(13) Uani 1 1 d . . . . .
H16 H 0.2178 0.3123 0.5604 0.036 Uiso 1 1 calc R U . . .
C31 C 0.3054(3) 0.1207(4) 0.4058(2) 0.0230(12) Uani 1 1 d . . . . .
C32 C 0.2700(3) 0.0548(4) 0.3469(3) 0.0281(12) Uani 1 1 d . . . . .
H17 H 0.2797 0.0716 0.3003 0.034 Uiso 1 1 calc R U . . .
C33 C 0.2209(3) -0.0347(4) 0.3553(3) 0.0361(14) Uani 1 1 d . . . . .
H18 H 0.1955 -0.0779 0.3142 0.043 Uiso 1 1 calc R U . . .
C34 C 0.2080(4) -0.0624(4) 0.4232(3) 0.0364(14) Uani 1 1 d . . . . .
H19 H 0.1741 -0.1243 0.4287 0.044 Uiso 1 1 calc R U . . .
C35 C 0.2447(3) 0.0001(4) 0.4820(3) 0.0318(13) Uani 1 1 d . . . . .
H20 H 0.2373 -0.0191 0.5289 0.038 Uiso 1 1 calc R U . . .
C20 C 0.0947(3) 0.2446(4) 0.4343(2) 0.0267(12) Uani 1 1 d . . . . .
H21 H 0.1489 0.2086 0.4340 0.032 Uiso 1 1 calc R U . . .
C36 C 0.2923(3) 0.0910(4) 0.4735(3) 0.0261(12) Uani 1 1 d . . . . .
H22 H 0.3167 0.1343 0.5147 0.031 Uiso 1 1 calc R U . . .
C21 C 0.0211(4) 0.1849(5) 0.4380(3) 0.0363(14) Uani 1 1 d . . . . .
H23 H 0.0245 0.1085 0.4402 0.044 Uiso 1 1 calc R U . . .
C37 C 0.4474(3) 0.2568(4) 0.4747(2) 0.0228(11) Uani 1 1 d . . . . .
C22 C -0.0581(4) 0.2362(5) 0.4385(3) 0.0370(15) Uani 1 1 d . . . . .
H24 H -0.1090 0.1951 0.4413 0.044 Uiso 1 1 calc R U . . .
C38 C 0.5027(3) 0.1687(4) 0.4959(2) 0.0237(12) Uani 1 1 d . . . . .
H25 H 0.4903 0.1028 0.4699 0.028 Uiso 1 1 calc R U . . .
C23 C -0.0631(3) 0.3468(5) 0.4350(3) 0.0369(14) Uani 1 1 d . . . . .
H26 H -0.1175 0.3821 0.4353 0.044 Uiso 1 1 calc R U . . .
C39 C 0.5749(3) 0.1755(4) 0.5539(3) 0.0295(13) Uani 1 1 d . . . . .
H27 H 0.6130 0.1152 0.5674 0.035 Uiso 1 1 calc R U . . .
C24 C 0.0114(3) 0.4071(4) 0.4310(2) 0.0277(12) Uani 1 1 d . . . . .
H28 H 0.0075 0.4834 0.4283 0.033 Uiso 1 1 calc R U . . .
C40 C 0.5920(3) 0.2708(4) 0.5924(3) 0.0295(13) Uani 1 1 d . . . . .
H29 H 0.6419 0.2757 0.6327 0.035 Uiso 1 1 calc R U . . .
C41 C 0.5377(3) 0.3580(4) 0.5731(3) 0.0295(13) Uani 1 1 d . . . . .
H30 H 0.5496 0.4231 0.5999 0.035 Uiso 1 1 calc R U . . .
C42 C 0.4647(3) 0.3509(4) 0.5136(3) 0.0266(12) Uani 1 1 d . . . . .
H31 H 0.4269 0.4114 0.5000 0.032 Uiso 1 1 calc R U . . .
Si1 Si 0.10760(9) 0.34553(12) 0.20548(7) 0.0269(4) Uani 1 1 d . . . . .

loop_
_atom_site_aniso_label
_atom_site_aniso_U_11
_atom_site_aniso_U_22
_atom_site_aniso_U_33
_atom_site_aniso_U_23
_atom_site_aniso_U_13
_atom_site_aniso_U_12
Co1 0.0187(4) 0.0226(4) 0.0163(4) -0.0007(3) 0.0017(3) 0.0009(3)
N1 0.026(2) 0.018(2) 0.016(2) 0.0014(17) 0.0005(19) -0.0055(19)
N2 0.022(2) 0.034(3) 0.017(2) -0.006(2) 0.0071(18) -0.005(2)
C4 0.046(4) 0.022(3) 0.024(3) 0.005(2) -0.011(3) -0.008(3)
C1 0.024(3) 0.027(3) 0.022(3) -0.001(2) 0.005(2) 0.010(2)
C2 0.022(3) 0.022(3) 0.019(3) -0.007(2) -0.002(2) 0.007(2)
C3 0.031(3) 0.026(3) 0.027(3) 0.003(2) 0.000(3) 0.000(3)
C13 0.024(3) 0.025(3) 0.022(3) -0.004(2) 0.001(2) -0.016(2)
C14 0.023(3) 0.032(3) 0.013(3) -0.005(2) -0.001(2) -0.011(2)
C5 0.030(3) 0.027(3) 0.022(3) 0.002(2) -0.003(2) -0.014(3)
C15 0.025(3) 0.028(3) 0.019(3) -0.004(2) 0.003(2) -0.004(2)
C6 0.042(4) 0.038(4) 0.027(3) 0.007(3) 0.001(3) -0.016(3)
C18 0.031(3) 0.046(4) 0.026(3) -0.003(3) -0.002(2) -0.010(3)
P1 0.0208(7) 0.0209(7) 0.0177(7) 0.0011(5) 0.0031(6) 0.0041(6)
P2 0.0201(7) 0.0243(8) 0.0189(7) -0.0045(6) -0.0003(5) 0.0040(6)
C7 0.024(3) 0.033(3) 0.023(3) -0.008(2) -0.001(2) 0.008(2)
C8 0.016(3) 0.044(4) 0.021(3) -0.013(3) 0.003(2) -0.004(3)
C9 0.027(3) 0.056(4) 0.026(3) -0.012(3) 0.012(3) -0.004(3)
C10 0.034(3) 0.063(5) 0.023(3) -0.016(3) 0.015(3) -0.018(3)
C11 0.026(3) 0.044(4) 0.022(3) -0.010(3) 0.002(3) -0.017(3)
C12 0.035(3) 0.056(4) 0.023(3) 0.005(3) 0.006(3) -0.022(3)
C16 0.031(3) 0.055(4) 0.042(4) -0.014(3) -0.010(3) 0.003(3)
C17 0.051(4) 0.051(4) 0.022(3) 0.003(3) -0.009(3) -0.020(3)
C19 0.021(3) 0.032(3) 0.012(2) 0.000(2) 0.004(2) 0.002(2)
C26 0.027(3) 0.026(3) 0.030(3) 0.002(2) 0.007(3) 0.001(2)
C27 0.033(3) 0.034(3) 0.031(3) -0.013(3) 0.002(3) 0.003(3)
C28 0.045(4) 0.044(4) 0.021(3) -0.008(3) 0.001(3) 0.009(3)
C25 0.022(3) 0.027(3) 0.020(3) 0.003(2) 0.006(2) 0.009(2)
C29 0.041(3) 0.047(4) 0.021(3) 0.009(3) 0.006(3) 0.003(3)
C30 0.026(3) 0.038(3) 0.024(3) 0.001(2) 0.005(2) -0.001(3)
C31 0.024(3) 0.023(3) 0.019(3) -0.002(2) -0.002(2) 0.009(2)
C32 0.029(3) 0.028(3) 0.026(3) 0.000(2) 0.002(2) 0.001(3)
C33 0.035(3) 0.036(4) 0.031(3) -0.011(3) -0.006(3) -0.001(3)
C34 0.032(3) 0.028(3) 0.045(4) 0.001(3) 0.000(3) -0.004(3)
C35 0.035(3) 0.031(3) 0.030(3) 0.007(3) 0.008(3) 0.011(3)
C20 0.022(3) 0.030(3) 0.027(3) 0.004(2) 0.002(2) 0.002(3)
C36 0.026(3) 0.022(3) 0.027(3) -0.005(2) 0.001(2) 0.005(2)
C21 0.036(3) 0.037(4) 0.033(3) 0.002(3) 0.003(3) -0.010(3)
C37 0.023(3) 0.028(3) 0.019(3) -0.004(2) 0.008(2) 0.003(2)
C22 0.026(3) 0.058(4) 0.027(3) -0.003(3) 0.006(2) -0.017(3)
C38 0.023(3) 0.023(3) 0.023(3) 0.000(2) 0.003(2) 0.002(2)
C23 0.022(3) 0.056(4) 0.032(3) -0.013(3) 0.005(3) -0.001(3)
C39 0.017(3) 0.036(3) 0.032(3) 0.001(3) -0.001(2) 0.004(2)
C24 0.025(3) 0.034(3) 0.022(3) -0.003(2) 0.003(2) 0.003(3)
C40 0.020(3) 0.044(4) 0.023(3) 0.000(3) 0.001(2) -0.008(3)
C41 0.032(3) 0.029(3) 0.027(3) -0.010(2) 0.006(3) -0.005(3)
C42 0.021(3) 0.030(3) 0.029(3) -0.003(2) 0.004(2) 0.006(2)
Si1 0.0259(8) 0.0293(9) 0.0213(7) -0.0004(6) -0.0029(6) -0.0038(7)

loop_
_atom_type_symbol
_atom_type_description
_atom_type_scat_dispersion_real
_atom_type_scat_dispersion_imag
_atom_type_scat_source
C C 0.0033 0.0016 'International Tables Vol C Tables 4.2.6.8 and 6.1.1.4'
H H 0.0000 0.0000 'International Tables Vol C Tables 4.2.6.8 and 6.1.1.4'
N N 0.0061 0.0033 'International Tables Vol C Tables 4.2.6.8 and 6.1.1.4'
Si Si 0.0817 0.0704 'International Tables Vol C Tables 4.2.6.8 and 6.1.1.4'
P P 0.1023 0.0942 'International Tables Vol C Tables 4.2.6.8 and 6.1.1.4'
Co Co 0.3494 0.9721 'International Tables Vol C Tables 4.2.6.8 and 6.1.1.4'

loop_
_geom_angle_atom_site_label_1
_geom_angle_atom_site_label_2
_geom_angle_atom_site_label_3
_geom_angle
_geom_angle_site_symmetry_1
_geom_angle_site_symmetry_3
_geom_angle_publ_flag
N1 Co1 N2 83.30(18) . . ?
N1 Co1 C15 104.25(17) . . ?
N2 Co1 C15 93.53(18) . . ?
N1 Co1 P2 161.87(13) . . ?
N2 Co1 P2 82.07(13) . . ?
C15 Co1 P2 87.30(14) . . ?
N1 Co1 P1 82.33(12) . . ?
N2 Co1 P1 164.23(14) . . ?
C15 Co1 P1 96.24(15) . . ?
P2 Co1 P1 110.68(5) . . ?
C2 N1 C13 120.1(4) . . ?
C2 N1 Co1 125.6(3) . . ?
C13 N1 Co1 114.1(3) . . ?
C14 N2 C8 120.7(4) . . ?
C14 N2 Co1 113.7(3) . . ?
C8 N2 Co1 124.7(4) . . ?
C3 C4 C5 120.9(5) . . ?
C3 C4 H36 119.5 . . ?
C5 C4 H36 119.5 . . ?
C2 C1 P1 112.9(4) . . ?
C2 C1 H42 123.5 . . ?
P1 C1 H42 123.5 . . ?
C1 C2 N1 117.2(4) . . ?
C1 C2 C3 125.7(5) . . ?
N1 C2 C3 117.0(4) . . ?
C4 C3 C2 121.8(5) . . ?
C4 C3 H37 119.1 . . ?
C2 C3 H37 119.1 . . ?
N1 C13 C14 114.0(4) . . ?
N1 C13 C5 124.3(5) . . ?
C14 C13 C5 121.6(5) . . ?
N2 C14 C13 114.3(4) . . ?
N2 C14 C11 124.9(5) . . ?
C13 C14 C11 120.8(5) . . ?
C13 C5 C6 117.3(5) . . ?
C13 C5 C4 115.8(5) . . ?
C6 C5 C4 126.9(5) . . ?
Si1 C15 Co1 124.1(3) . . ?
Si1 C15 H10 106.3 . . ?
Co1 C15 H10 106.3 . . ?
Si1 C15 H11 106.3 . . ?
Co1 C15 H11 106.3 . . ?
H10 C15 H11 106.4 . . ?
C12 C6 C5 121.5(5) . . ?
C12 C6 H38 119.3 . . ?
C5 C6 H38 119.3 . . ?
Si1 C18 H1 109.5 . . ?
Si1 C18 H2 109.5 . . ?
H1 C18 H2 109.5 . . ?
Si1 C18 H3 109.5 . . ?
H1 C18 H3 109.5 . . ?
H2 C18 H3 109.5 . . ?
C1 P1 C25 106.0(2) . . ?
C1 P1 C19 107.4(2) . . ?
C25 P1 C19 104.8(2) . . ?
C1 P1 Co1 101.66(17) . . ?
C25 P1 Co1 111.23(16) . . ?
C19 P1 Co1 124.48(16) . . ?
C7 P2 C31 108.0(2) . . ?
C7 P2 C37 103.7(2) . . ?
C31 P2 C37 102.4(2) . . ?
C7 P2 Co1 100.20(17) . . ?
C31 P2 Co1 122.27(16) . . ?
C37 P2 Co1 118.44(17) . . ?
C8 C7 P2 113.4(4) . . ?
C8 C7 H43 123.3 . . ?
P2 C7 H43 123.3 . . ?
C7 C8 N2 116.4(4) . . ?
C7 C8 C9 127.3(5) . . ?
N2 C8 C9 116.3(5) . . ?
C10 C9 C8 122.2(5) . . ?
C10 C9 H39 118.9 . . ?
C8 C9 H39 118.9 . . ?
C9 C10 C11 121.9(5) . . ?
C9 C10 H40 119.0 . . ?
C11 C10 H40 119.0 . . ?
C14 C11 C12 117.4(5) . . ?
C14 C11 C10 114.0(5) . . ?
C12 C11 C10 128.6(5) . . ?
C6 C12 C11 121.4(5) . . ?
C6 C12 H41 119.3 . . ?
C11 C12 H41 119.3 . . ?
Si1 C16 H4 109.5 . . ?
Si1 C16 H5 109.5 . . ?
H4 C16 H5 109.5 . . ?
Si1 C16 H6 109.5 . . ?
H4 C16 H6 109.5 . . ?
H5 C16 H6 109.5 . . ?
Si1 C17 H7 109.5 . . ?
Si1 C17 H8 109.5 . . ?
H7 C17 H8 109.5 . . ?
Si1 C17 H9 109.5 . . ?
H7 C17 H9 109.5 . . ?
H8 C17 H9 109.5 . . ?
C20 C19 C24 118.2(5) . . ?
C20 C19 P1 121.2(4) . . ?
C24 C19 P1 120.6(4) . . ?
C27 C26 C25 120.9(5) . . ?
C27 C26 H12 119.6 . . ?
C25 C26 H12 119.6 . . ?
C28 C27 C26 119.2(5) . . ?
C28 C27 H13 120.4 . . ?
C26 C27 H13 120.4 . . ?
C29 C28 C27 120.8(5) . . ?
C29 C28 H14 119.6 . . ?
C27 C28 H14 119.6 . . ?
C30 C25 C26 118.5(4) . . ?
C30 C25 P1 122.0(4) . . ?
C26 C25 P1 119.1(4) . . ?
C28 C29 C30 120.4(5) . . ?
C28 C29 H15 119.8 . . ?
C30 C29 H15 119.8 . . ?
C29 C30 C25 120.2(5) . . ?
C29 C30 H16 119.9 . . ?
C25 C30 H16 119.9 . . ?
C32 C31 C36 117.8(5) . . ?
C32 C31 P2 120.3(4) . . ?
C36 C31 P2 121.6(4) . . ?
C33 C32 C31 120.6(5) . . ?
C33 C32 H17 119.7 . . ?
C31 C32 H17 119.7 . . ?
C32 C33 C34 120.7(5) . . ?
C32 C33 H18 119.7 . . ?
C34 C33 H18 119.7 . . ?
C35 C34 C33 119.3(5) . . ?
C35 C34 H19 120.3 . . ?
C33 C34 H19 120.3 . . ?
C34 C35 C36 120.1(5) . . ?
C34 C35 H20 119.9 . . ?
C36 C35 H20 119.9 . . ?
C21 C20 C19 121.4(5) . . ?
C21 C20 H21 119.3 . . ?
C19 C20 H21 119.3 . . ?
C35 C36 C31 121.5(5) . . ?
C35 C36 H22 119.3 . . ?
C31 C36 H22 119.3 . . ?
C20 C21 C22 119.9(5) . . ?
C20 C21 H23 120.1 . . ?
C22 C21 H23 120.1 . . ?
C42 C37 C38 119.2(4) . . ?
C42 C37 P2 121.8(4) . . ?
C38 C37 P2 119.0(4) . . ?
C23 C22 C21 120.0(5) . . ?
C23 C22 H24 120.0 . . ?
C21 C22 H24 120.0 . . ?
C39 C38 C37 120.8(5) . . ?
C39 C38 H25 119.6 . . ?
C37 C38 H25 119.6 . . ?
C22 C23 C24 120.1(5) . . ?
C22 C23 H26 120.0 . . ?
C24 C23 H26 120.0 . . ?
C38 C39 C40 119.6(5) . . ?
C38 C39 H27 120.2 . . ?
C40 C39 H27 120.2 . . ?
C23 C24 C19 120.5(5) . . ?
C23 C24 H28 119.8 . . ?
C19 C24 H28 119.8 . . ?
C41 C40 C39 120.5(5) . . ?
C41 C40 H29 119.7 . . ?
C39 C40 H29 119.7 . . ?
C40 C41 C42 119.7(5) . . ?
C40 C41 H30 120.1 . . ?
C42 C41 H30 120.1 . . ?
C37 C42 C41 120.2(5) . . ?
C37 C42 H31 119.9 . . ?
C41 C42 H31 119.9 . . ?
C15 Si1 C17 114.6(2) . . ?
C15 Si1 C16 114.0(2) . . ?
C17 Si1 C16 108.8(3) . . ?
C15 Si1 C18 103.6(2) . . ?
C17 Si1 C18 105.9(2) . . ?
C16 Si1 C18 109.5(3) . . ?

loop_
_geom_bond_atom_site_label_1
_geom_bond_atom_site_label_2
_geom_bond_distance
_geom_bond_site_symmetry_2
_geom_bond_publ_flag
Co1 N1 1.883(4) . ?
Co1 N2 1.893(4) . ?
Co1 C15 2.017(4) . ?
Co1 P2 2.2197(14) . ?
Co1 P1 2.2208(14) . ?
N1 C2 1.372(6) . ?
N1 C13 1.373(6) . ?
N2 C14 1.370(6) . ?
N2 C8 1.373(6) . ?
C4 C3 1.354(7) . ?
C4 C5 1.418(7) . ?
C4 H36 0.9500 . ?
C1 C2 1.361(7) . ?
C1 P1 1.776(5) . ?
C1 H42 0.9500 . ?
C2 C3 1.451(7) . ?
C3 H37 0.9500 . ?
C13 C14 1.387(7) . ?
C13 C5 1.395(7) . ?
C14 C11 1.400(7) . ?
C5 C6 1.399(7) . ?
C15 Si1 1.850(5) . ?
C15 H10 0.9900 . ?
C15 H11 0.9900 . ?
C6 C12 1.372(8) . ?
C6 H38 0.9500 . ?
C18 Si1 1.868(5) . ?
C18 H1 0.9800 . ?
C18 H2 0.9800 . ?
C18 H3 0.9800 . ?
P1 C25 1.821(5) . ?
P1 C19 1.823(5) . ?
P2 C7 1.777(5) . ?
P2 C31 1.805(5) . ?
P2 C37 1.830(5) . ?
C7 C8 1.357(7) . ?
C7 H43 0.9500 . ?
C8 C9 1.449(7) . ?
C9 C10 1.339(7) . ?
C9 H39 0.9500 . ?
C10 C11 1.436(8) . ?
C10 H40 0.9500 . ?
C11 C12 1.404(8) . ?
C12 H41 0.9500 . ?
C16 Si1 1.857(6) . ?
C16 H4 0.9800 . ?
C16 H5 0.9800 . ?
C16 H6 0.9800 . ?
C17 Si1 1.855(5) . ?
C17 H7 0.9800 . ?
C17 H8 0.9800 . ?
C17 H9 0.9800 . ?
C19 C20 1.389(7) . ?
C19 C24 1.392(6) . ?
C26 C27 1.393(7) . ?
C26 C25 1.396(7) . ?
C26 H12 0.9500 . ?
C27 C28 1.374(7) . ?
C27 H13 0.9500 . ?
C28 C29 1.371(7) . ?
C28 H14 0.9500 . ?
C25 C30 1.395(7) . ?
C29 C30 1.386(7) . ?
C29 H15 0.9500 . ?
C30 H16 0.9500 . ?
C31 C32 1.386(6) . ?
C31 C36 1.391(7) . ?
C32 C33 1.376(7) . ?
C32 H17 0.9500 . ?
C33 C34 1.387(7) . ?
C33 H18 0.9500 . ?
C34 C35 1.364(7) . ?
C34 H19 0.9500 . ?
C35 C36 1.377(7) . ?
C35 H20 0.9500 . ?
C20 C21 1.374(7) . ?
C20 H21 0.9500 . ?
C36 H22 0.9500 . ?
C21 C22 1.382(7) . ?
C21 H23 0.9500 . ?
C37 C42 1.373(6) . ?
C37 C38 1.388(6) . ?
C22 C23 1.376(8) . ?
C22 H24 0.9500 . ?
C38 C39 1.371(6) . ?
C38 H25 0.9500 . ?
C23 C24 1.391(7) . ?
C23 H26 0.9500 . ?
C39 C40 1.382(7) . ?
C39 H27 0.9500 . ?
C24 H28 0.9500 . ?
C40 C41 1.365(7) . ?
C40 H29 0.9500 . ?
C41 C42 1.396(6) . ?
C41 H30 0.9500 . ?
C42 H31 0.9500 . ?

loop_
_geom_torsion_atom_site_label_1
_geom_torsion_atom_site_label_2
_geom_torsion_atom_site_label_3
_geom_torsion_atom_site_label_4
_geom_torsion
_geom_torsion_site_symmetry_1
_geom_torsion_site_symmetry_2
_geom_torsion_site_symmetry_3
_geom_torsion_site_symmetry_4
_geom_torsion_publ_flag
N2 Co1 N1 C2 -178.8(4) . . . . ?
C15 Co1 N1 C2 89.3(4) . . . . ?
P2 Co1 N1 C2 -142.4(3) . . . . ?
P1 Co1 N1 C2 -5.3(3) . . . . ?
N2 Co1 N1 C13 6.1(3) . . . . ?
C15 Co1 N1 C13 -85.9(3) . . . . ?
P2 Co1 N1 C13 42.4(6) . . . . ?
P1 Co1 N1 C13 179.6(3) . . . . ?
N1 Co1 N2 C14 -6.7(3) . . . . ?
C15 Co1 N2 C14 97.2(3) . . . . ?
P2 Co1 N2 C14 -176.0(3) . . . . ?
P1 Co1 N2 C14 -31.1(6) . . . . ?
N1 Co1 N2 C8 -176.2(4) . . . . ?
C15 Co1 N2 C8 -72.2(4) . . . . ?
P2 Co1 N2 C8 14.6(3) . . . . ?
P1 Co1 N2 C8 159.5(3) . . . . ?
P1 C1 C2 N1 -2.8(5) . . . . ?
P1 C1 C2 C3 176.2(4) . . . . ?
C13 N1 C2 C1 -178.9(4) . . . . ?
Co1 N1 C2 C1 6.3(6) . . . . ?
C13 N1 C2 C3 2.1(6) . . . . ?
Co1 N1 C2 C3 -172.8(3) . . . . ?
C5 C4 C3 C2 -2.0(7) . . . . ?
C1 C2 C3 C4 -178.5(5) . . . . ?
N1 C2 C3 C4 0.5(7) . . . . ?
C2 N1 C13 C14 -179.8(4) . . . . ?
Co1 N1 C13 C14 -4.3(5) . . . . ?
C2 N1 C13 C5 -3.4(6) . . . . ?
Co1 N1 C13 C5 172.1(4) . . . . ?
C8 N2 C14 C13 176.1(4) . . . . ?
Co1 N2 C14 C13 6.1(5) . . . . ?
C8 N2 C14 C11 -1.3(7) . . . . ?
Co1 N2 C14 C11 -171.2(4) . . . . ?
N1 C13 C14 N2 -1.2(6) . . . . ?
C5 C13 C14 N2 -177.7(4) . . . . ?
N1 C13 C14 C11 176.3(4) . . . . ?
C5 C13 C14 C11 -0.2(7) . . . . ?
N1 C13 C5 C6 -176.2(4) . . . . ?
C14 C13 C5 C6 0.0(7) . . . . ?
N1 C13 C5 C4 1.8(7) . . . . ?
C14 C13 C5 C4 178.0(4) . . . . ?
C3 C4 C5 C13 0.8(7) . . . . ?
C3 C4 C5 C6 178.6(5) . . . . ?
C13 C5 C6 C12 0.0(7) . . . . ?
C4 C5 C6 C12 -177.8(5) . . . . ?
C2 C1 P1 C25 115.6(4) . . . . ?
C2 C1 P1 C19 -132.8(4) . . . . ?
C2 C1 P1 Co1 -0.7(4) . . . . ?
C31 P2 C7 C8 144.8(4) . . . . ?
C37 P2 C7 C8 -107.0(4) . . . . ?
Co1 P2 C7 C8 15.9(4) . . . . ?
P2 C7 C8 N2 -8.0(5) . . . . ?
P2 C7 C8 C9 174.2(4) . . . . ?
C14 N2 C8 C7 -176.1(4) . . . . ?
Co1 N2 C8 C7 -7.4(6) . . . . ?
C14 N2 C8 C9 2.0(6) . . . . ?
Co1 N2 C8 C9 170.7(3) . . . . ?
C7 C8 C9 C10 176.3(5) . . . . ?
N2 C8 C9 C10 -1.6(7) . . . . ?
C8 C9 C10 C11 0.4(8) . . . . ?
N2 C14 C11 C12 177.7(4) . . . . ?
C13 C14 C11 C12 0.5(7) . . . . ?
N2 C14 C11 C10 0.1(7) . . . . ?
C13 C14 C11 C10 -177.1(4) . . . . ?
C9 C10 C11 C14 0.4(7) . . . . ?
C9 C10 C11 C12 -177.0(5) . . . . ?
C5 C6 C12 C11 0.3(8) . . . . ?
C14 C11 C12 C6 -0.5(7) . . . . ?
C10 C11 C12 C6 176.7(5) . . . . ?
C1 P1 C19 C20 161.2(4) . . . . ?
C25 P1 C19 C20 -86.4(4) . . . . ?
Co1 P1 C19 C20 43.1(4) . . . . ?
C1 P1 C19 C24 -17.1(4) . . . . ?
C25 P1 C19 C24 95.3(4) . . . . ?
Co1 P1 C19 C24 -135.2(3) . . . . ?
C25 C26 C27 C28 -1.3(7) . . . . ?
C26 C27 C28 C29 1.0(8) . . . . ?
C27 C26 C25 C30 1.0(7) . . . . ?
C27 C26 C25 P1 -172.1(4) . . . . ?
C1 P1 C25 C30 148.4(4) . . . . ?
C19 P1 C25 C30 35.0(5) . . . . ?
Co1 P1 C25 C30 -102.0(4) . . . . ?
C1 P1 C25 C26 -38.7(4) . . . . ?
C19 P1 C25 C26 -152.1(4) . . . . ?
Co1 P1 C25 C26 70.9(4) . . . . ?
C27 C28 C29 C30 -0.5(8) . . . . ?
C28 C29 C30 C25 0.2(8) . . . . ?
C26 C25 C30 C29 -0.5(7) . . . . ?
P1 C25 C30 C29 172.5(4) . . . . ?
C7 P2 C31 C32 -36.1(4) . . . . ?
C37 P2 C31 C32 -145.2(4) . . . . ?
Co1 P2 C31 C32 79.1(4) . . . . ?
C7 P2 C31 C36 149.8(4) . . . . ?
C37 P2 C31 C36 40.7(4) . . . . ?
Co1 P2 C31 C36 -95.0(4) . . . . ?
C36 C31 C32 C33 2.2(7) . . . . ?
P2 C31 C32 C33 -172.1(4) . . . . ?
C31 C32 C33 C34 -1.9(8) . . . . ?
C32 C33 C34 C35 0.0(8) . . . . ?
C33 C34 C35 C36 1.3(8) . . . . ?
C24 C19 C20 C21 -0.5(7) . . . . ?
P1 C19 C20 C21 -178.8(4) . . . . ?
C34 C35 C36 C31 -0.9(8) . . . . ?
C32 C31 C36 C35 -0.9(7) . . . . ?
P2 C31 C36 C35 173.4(4) . . . . ?
C19 C20 C21 C22 0.0(7) . . . . ?
C7 P2 C37 C42 112.7(4) . . . . ?
C31 P2 C37 C42 -135.0(4) . . . . ?
Co1 P2 C37 C42 2.8(5) . . . . ?
C7 P2 C37 C38 -63.6(4) . . . . ?
C31 P2 C37 C38 48.8(4) . . . . ?
Co1 P2 C37 C38 -173.4(3) . . . . ?
C20 C21 C22 C23 0.3(8) . . . . ?
C42 C37 C38 C39 -1.4(7) . . . . ?
P2 C37 C38 C39 174.9(4) . . . . ?
C21 C22 C23 C24 -0.1(7) . . . . ?
C37 C38 C39 C40 1.1(7) . . . . ?
C22 C23 C24 C19 -0.4(7) . . . . ?
C20 C19 C24 C23 0.7(7) . . . . ?
P1 C19 C24 C23 179.0(4) . . . . ?
C38 C39 C40 C41 -0.2(7) . . . . ?
C39 C40 C41 C42 -0.3(7) . . . . ?
C38 C37 C42 C41 0.9(7) . . . . ?
P2 C37 C42 C41 -175.4(4) . . . . ?
C40 C41 C42 C37 0.0(7) . . . . ?
Co1 C15 Si1 C17 59.7(4) . . . . ?
Co1 C15 Si1 C16 -66.6(4) . . . . ?
Co1 C15 Si1 C18 174.5(3) . . . . ?
